data_7133981
loop_
_publ_author_name
'Zuo, Huiquan'
'Guo, Xing'
'Guo, Luying'
'Wu, Qinghua'
'Wang, Long'
'Kang, Zhengxin'
'Wang, Shaozhen'
'Jiao, Lijuan'
'Hao, Erhong'

_publ_section_title
;
 A benzofuran-[<i>b</i>]-fused BODIPY trimer enabled by dual TBET and PET
 mechanisms for high-performance two-photon fluorescence imaging.
;
_journal_issue 99
_journal_name_full 'Chemical communications (Cambridge, England)'
_journal_page_first 14854
_journal_page_last 14857
_journal_paper_doi 10.1039/d4cc05446f
_journal_volume 60
_journal_year 2024
_chemical_formula_moiety 'C56 H49 B3 Br2 F6 N6 O2'
_chemical_formula_sum 'C56 H49 B3 Br2 F6 N6 O2'
_chemical_formula_weight 1144.26
_space_group_crystal_system monoclinic
_space_group_IT_number 15
_space_group_name_Hall '-C 2yc'
_space_group_name_H-M_alt 'C 1 2/c 1'
_atom_sites_solution_hydrogens mixed
_audit_creation_date 2024-08-28
_audit_creation_method
;
Olex2 1.2
(compiled 2018.05.29 svn.r3508 for OlexSys, GUI svn.r5506)
;
_audit_update_record
;
2024-09-16 deposited with the CCDC.	2024-11-19 downloaded from the CCDC.
;
_cell_angle_alpha 90
_cell_angle_beta 101.25(5)
_cell_angle_gamma 90
_cell_formula_units_Z 4
_cell_length_a 28.42(8)
_cell_length_b 13.14(4)
_cell_length_c 16.94(4)
_cell_measurement_reflns_used 5007
_cell_measurement_temperature 293(2)
_cell_measurement_theta_max 23.726
_cell_measurement_theta_min 2.450
_cell_volume 6204(3)
_computing_cell_refinement 'SAINT v8.37A (Bruker, 2015)'
_computing_data_reduction 'SAINT v8.37A (Bruker, 2015)'
_computing_molecular_graphics 'Olex2 (Dolomanov et al., 2009)'
_computing_publication_material 'Olex2 (Dolomanov et al., 2009)'
_computing_structure_refinement 'ShelXL (Sheldrick, 2015)'
_diffrn_ambient_temperature 293.15
_diffrn_measured_fraction_theta_full 0.998
_diffrn_measured_fraction_theta_max 0.991
_diffrn_measurement_device_type 'Bruker APEX-II CCD'
_diffrn_measurement_method '\f and \w scans'
_diffrn_radiation_type MoK\a
_diffrn_radiation_wavelength 0.71073
_diffrn_reflns_av_R_equivalents 0.1275
_diffrn_reflns_av_unetI/netI 0.0983
_diffrn_reflns_Laue_measured_fraction_full 0.998
_diffrn_reflns_Laue_measured_fraction_max 0.991
_diffrn_reflns_limit_h_max 36
_diffrn_reflns_limit_h_min -34
_diffrn_reflns_limit_k_max 17
_diffrn_reflns_limit_k_min -17
_diffrn_reflns_limit_l_max 21
_diffrn_reflns_limit_l_min -21
_diffrn_reflns_number 26937
_diffrn_reflns_point_group_measured_fraction_full 0.998
_diffrn_reflns_point_group_measured_fraction_max 0.991
_diffrn_reflns_theta_full 25.242
_diffrn_reflns_theta_max 27.537
_diffrn_reflns_theta_min 1.461
_diffrn_standards_number 0
_exptl_absorpt_coefficient_mu 1.366
_exptl_absorpt_correction_type none
_exptl_crystal_colour 'dull reddish red'
_exptl_crystal_colour_lustre dull
_exptl_crystal_colour_modifier reddish
_exptl_crystal_colour_primary red
_exptl_crystal_density_diffrn 1.225
_exptl_crystal_description block
_exptl_crystal_F_000 2328
_exptl_crystal_size_max 0.19
_exptl_crystal_size_mid 0.18
_exptl_crystal_size_min 0.15
_refine_diff_density_max 0.357
_refine_diff_density_min -0.445
_refine_diff_density_rms 0.063
_refine_ls_extinction_method none
_refine_ls_goodness_of_fit_ref 0.970
_refine_ls_hydrogen_treatment mixed
_refine_ls_matrix_type full
_refine_ls_number_parameters 342
_refine_ls_number_reflns 7094
_refine_ls_number_restraints 39
_refine_ls_restrained_S_all 0.974
_refine_ls_R_factor_all 0.1322
_refine_ls_R_factor_gt 0.0607
_refine_ls_shift/su_max 0.001
_refine_ls_shift/su_mean 0.000
_refine_ls_structure_factor_coef Fsqd
_refine_ls_weighting_details 'w=1/[\s^2^(Fo^2^)+(0.1022P)^2^] where P=(Fo^2^+2Fc^2^)/3'
_refine_ls_weighting_scheme calc
_refine_ls_wR_factor_gt 0.1794
_refine_ls_wR_factor_ref 0.2102
_reflns_Friedel_coverage 0.000
_reflns_number_gt 3003
_reflns_number_total 7094
_reflns_threshold_expression 'I > 2\s(I)'
_cod_data_source_file d4cc05446f2.cif
_cod_data_source_block 230526b_0m_sq
_cod_depositor_comments 'Adding full bibliography for 7133981--7133982.cif.'
_cod_original_cell_volume 6204(29)
_cod_database_code 7133981
_shelx_shelxl_version_number 2018/3
_shelx_space_group_comment
;
The symmetry employed for this shelxl refinement is uniquely defined
by the following loop, which should always be used as a source of
symmetry information in preference to the above space-group names.
They are only intended as comments.
;
_shelx_estimated_absorpt_t_max 0.821
_shelx_estimated_absorpt_t_min 0.781
_olex2_refinement_description
;
1. Fixed Uiso
 At 1.2 times of:
  All C(H) groups
 At 1.5 times of:
  All C(H,H,H) groups
2. Uiso/Uaniso restraints and constraints
C29 \\sim C30 \\sim C28: within 2A with sigma of 0.04 and sigma for terminal
atoms of 0.08
Uanis(C29) \\sim Ueq: with sigma of 0.02 and sigma for terminal atoms of 0.01
3. Rigid body (RIGU) restrains
 C29, C30, C28
 with sigma for 1-2 distances of 0.004 and sigma for 1-3 distances of 0.004
 C30, C29, C28, C26, C25
 with sigma for 1-2 distances of 0.004 and sigma for 1-3 distances of 0.004
4. Others
 Fixed Sof: C30(0.5) H30(0.5)
5.a Aromatic/amide H refined with riding coordinates:
 C22(H22), C3(H3), C19(H19), C15(H15), C16(H16), C17(H17), C11(H11), C28(H28),
 C30(H30A)
5.b Fitted hexagon refined as free rotating group:
 C19(C15,C14,C16,C17,C18)
5.c Idealised Me refined as rotating group:
 C5(H5A,H5B,H5C), C27(H27A,H27B,H27C), C1(H1A,H1B,H1C), C13(H13A,H13B,H13C),
 C10(H10A,H10B,H10C)
;
_platon_squeeze_void_probe_radius 1.20
_olex2_submission_special_instructions 'No special instructions were received'

loop_
_space_group_symop_operation_xyz
'x, y, z'
'-x, y, -z+1/2'
'x+1/2, y+1/2, z'
'-x+1/2, y+1/2, -z+1/2'
'-x, -y, -z'
'x, -y, z-1/2'
'-x+1/2, -y+1/2, -z'
'x+1/2, -y+1/2, z-1/2'

loop_
_atom_site_label
_atom_site_type_symbol
_atom_site_fract_x
_atom_site_fract_y
_atom_site_fract_z
_atom_site_U_iso_or_equiv
_atom_site_adp_type
_atom_site_occupancy
_atom_site_site_symmetry_order
_atom_site_calc_flag
_atom_site_refinement_flags_posn
_atom_site_refinement_flags_adp
_atom_site_refinement_flags_occupancy
_atom_site_disorder_assembly
_atom_site_disorder_group
Br1 Br 0.42017(2) 0.50058(5) 0.44604(3) 0.1129(3) Uani 1 1 d . . . . .
F2 F 0.22324(11) 1.10429(17) 0.34265(16) 0.1071(9) Uani 1 1 d . . . . .
N3 N 0.22472(10) 0.9216(2) 0.35305(17) 0.0581(7) Uani 1 1 d . . . . .
F3 F 0.16139(10) 1.02590(19) 0.3837(2) 0.1070(9) Uani 1 1 d . . . . .
F1 F 0.53742(10) 0.68664(19) 0.73639(19) 0.1311(12) Uani 1 1 d . . . . .
O1 O 0.46363(9) 0.6821(2) 0.5805(2) 0.1110(12) Uani 1 1 d . . . . .
N1 N 0.48303(10) 0.5567(2) 0.67748(19) 0.0706(9) Uani 1 1 d . . . . .
N2 N 0.23741(13) 1.0313(2) 0.4735(2) 0.0713(9) Uani 1 1 d . . . . .
C6 C 0.26391(12) 0.8632(3) 0.38915(19) 0.0536(8) Uani 1 1 d . . . . .
C24 C 0.500000 0.3981(3) 0.750000 0.0561(12) Uani 1 2 d S T P . .
C7 C 0.29098(12) 0.8903(3) 0.4633(2) 0.0579(9) Uani 1 1 d . . . . .
C4 C 0.26617(13) 0.7760(3) 0.3399(2) 0.0612(9) Uani 1 1 d . . . . .
C8 C 0.27751(15) 0.9721(3) 0.5062(2) 0.0665(10) Uani 1 1 d . . . . .
C25 C 0.500000 0.2851(4) 0.750000 0.0618(13) Uani 1 2 d S TU P . .
C23 C 0.48210(12) 0.4498(3) 0.6796(2) 0.0619(10) Uani 1 1 d . . . . .
C22 C 0.46085(12) 0.4141(3) 0.6034(2) 0.0656(10) Uani 1 1 d . . . . .
H22 H 0.455791 0.346468 0.588027 0.079 Uiso 1 1 calc R . . . .
C3 C 0.22785(14) 0.7857(3) 0.2758(2) 0.0709(10) Uani 1 1 d . . . . .
H3 H 0.219650 0.738884 0.234229 0.085 Uiso 1 1 calc R . . . .
C2 C 0.20369(14) 0.8751(3) 0.2830(2) 0.0702(10) Uani 1 1 d . . . . .
C26 C 0.45783(15) 0.2325(3) 0.7547(3) 0.0772(11) Uani 1 1 d . U . . .
C19 C 0.37830(9) 0.70074(18) 0.57764(15) 0.0872(13) Uani 1 1 d . . . . .
H19 H 0.378711 0.647816 0.614216 0.105 Uiso 1 1 calc R . . . .
C15 C 0.33604(7) 0.7539(2) 0.54973(15) 0.0757(11) Uani 1 1 d G . . . .
H15 H 0.308170 0.736488 0.567628 0.091 Uiso 1 1 calc R . . . .
C14 C 0.33542(7) 0.83298(18) 0.49507(15) 0.0640(9) Uani 1 1 d G . . . .
C16 C 0.37708(8) 0.85896(19) 0.46832(16) 0.0875(14) Uani 1 1 d G . . . .
H16 H 0.376666 0.911892 0.431742 0.105 Uiso 1 1 calc R . . . .
C17 C 0.41934(7) 0.8058(2) 0.49623(18) 0.0996(16) Uani 1 1 d G . . . .
H17 H 0.447208 0.823221 0.478328 0.120 Uiso 1 1 calc R . . . .
C18 C 0.41995(7) 0.7267(2) 0.55089(17) 0.0836(14) Uani 1 1 d G . . . .
C21 C 0.44876(14) 0.4986(3) 0.5552(2) 0.0766(12) Uani 1 1 d . . . . .
C5 C 0.29864(15) 0.6853(3) 0.3537(3) 0.0849(12) Uani 1 1 d . . . . .
H5A H 0.331456 0.707399 0.363047 0.127 Uiso 1 1 calc GR . . . .
H5B H 0.292364 0.641970 0.307229 0.127 Uiso 1 1 calc GR . . . .
H5C H 0.292912 0.648292 0.399836 0.127 Uiso 1 1 calc GR . . . .
C20 C 0.46354(13) 0.5828(3) 0.6013(3) 0.0781(12) Uani 1 1 d . . . . .
C12 C 0.2315(2) 1.1029(3) 0.5279(3) 0.0921(14) Uani 1 1 d . . . . .
C27 C 0.41219(15) 0.2865(3) 0.7616(3) 0.0960(14) Uani 1 1 d . . . . .
H27A H 0.418467 0.333929 0.805450 0.144 Uiso 1 1 calc GR . . . .
H27B H 0.388834 0.237611 0.771195 0.144 Uiso 1 1 calc GR . . . .
H27C H 0.400091 0.322341 0.712417 0.144 Uiso 1 1 calc GR . . . .
C1 C 0.16100(16) 0.9180(4) 0.2271(3) 0.0987(15) Uani 1 1 d . . . . .
H1A H 0.135248 0.869555 0.219965 0.148 Uiso 1 1 calc GR . . . .
H1B H 0.169315 0.932418 0.175932 0.148 Uiso 1 1 calc GR . . . .
H1C H 0.151048 0.979662 0.249453 0.148 Uiso 1 1 calc GR . . . .
C9 C 0.2968(2) 1.0120(4) 0.5852(3) 0.0918(15) Uani 1 1 d . . . . .
B1 B 0.21062(19) 1.0244(3) 0.3864(3) 0.0720(13) Uani 1 1 d . . . . .
C11 C 0.2677(2) 1.0913(4) 0.5957(3) 0.1091(17) Uani 1 1 d . . . . .
H11 H 0.271570 1.131820 0.641561 0.131 Uiso 1 1 calc R . . . .
B2 B 0.500000 0.6286(5) 0.750000 0.088(2) Uani 1 2 d S T P . .
C13 C 0.1933(2) 1.1811(4) 0.5125(4) 0.130(2) Uani 1 1 d . . . . .
H13A H 0.193717 1.214002 0.462022 0.195 Uiso 1 1 calc GR . . . .
H13B H 0.198711 1.230615 0.554947 0.195 Uiso 1 1 calc GR . . . .
H13C H 0.162645 1.149348 0.510468 0.195 Uiso 1 1 calc GR . . . .
C10 C 0.3395(2) 0.9752(4) 0.6457(3) 0.130(2) Uani 1 1 d . . . . .
H10A H 0.338390 0.902443 0.649630 0.195 Uiso 1 1 calc GR . . . .
H10B H 0.338829 1.004786 0.697315 0.195 Uiso 1 1 calc GR . . . .
H10C H 0.368460 0.995116 0.628694 0.195 Uiso 1 1 calc GR . . . .
C28 C 0.45876(19) 0.1286(4) 0.7571(4) 0.128(2) Uani 1 1 d . U . . .
H28 H 0.431433 0.093199 0.763597 0.154 Uiso 1 1 calc R . . . .
C29 C 0.500000 0.0748(6) 0.750000 0.167(4) Uani 1 2 d S TU P . .
C30 C 0.4949(9) -0.0402(8) 0.7124(10) 0.166(7) Uani 0.5 1 d . U . A 2
H30A H 0.488562 -0.079493 0.665884 0.200 Uiso 1 1 calc R . . A 2
H30 H 0.466(3) -0.050(5) 0.776(5) 0.07(2) Uiso 0.5 1 d . . . . .

loop_
_atom_site_aniso_label
_atom_site_aniso_U_11
_atom_site_aniso_U_22
_atom_site_aniso_U_33
_atom_site_aniso_U_23
_atom_site_aniso_U_13
_atom_site_aniso_U_12
Br1 0.0827(4) 0.1839(6) 0.0577(3) 0.0326(3) -0.0219(2) -0.0235(3)
F2 0.149(2) 0.0685(15) 0.1019(19) 0.0262(13) 0.0188(17) -0.0070(14)
N3 0.0552(17) 0.0648(18) 0.0516(17) 0.0100(14) 0.0033(14) 0.0028(14)
F3 0.0772(18) 0.0946(17) 0.149(3) 0.0022(16) 0.0225(17) 0.0181(13)
F1 0.113(2) 0.0860(18) 0.162(3) 0.0270(17) -0.0532(19) -0.0432(15)
O1 0.0613(17) 0.092(2) 0.153(3) 0.066(2) -0.0439(18) -0.0226(14)
N1 0.0612(19) 0.0594(19) 0.076(2) 0.0175(16) -0.0252(16) -0.0100(14)
N2 0.086(3) 0.0628(19) 0.071(2) -0.0011(17) 0.031(2) -0.0024(17)
C6 0.051(2) 0.065(2) 0.0422(19) 0.0070(16) 0.0023(15) 0.0000(16)
C24 0.059(3) 0.056(3) 0.048(3) 0.000 -0.004(2) 0.000
C7 0.054(2) 0.068(2) 0.049(2) 0.0122(17) 0.0056(17) -0.0057(17)
C4 0.063(2) 0.071(2) 0.049(2) 0.0057(18) 0.0105(18) 0.0037(19)
C8 0.072(3) 0.079(3) 0.049(2) -0.0030(19) 0.0126(19) -0.015(2)
C25 0.070(3) 0.058(3) 0.052(3) 0.000 0.000(3) 0.000
C23 0.059(2) 0.059(2) 0.059(2) 0.0077(18) -0.0108(18) -0.0058(17)
C22 0.058(2) 0.079(2) 0.053(2) -0.0001(19) -0.0065(17) -0.0140(19)
C3 0.081(3) 0.077(3) 0.053(2) -0.0008(19) 0.008(2) -0.007(2)
C2 0.066(2) 0.087(3) 0.052(2) 0.014(2) -0.0002(18) -0.009(2)
C26 0.070(3) 0.070(2) 0.089(3) 0.004(2) 0.008(2) -0.006(2)
C19 0.081(3) 0.095(3) 0.073(3) 0.041(2) -0.013(2) -0.012(2)
C15 0.065(3) 0.092(3) 0.068(3) 0.028(2) 0.009(2) -0.013(2)
C14 0.056(2) 0.080(2) 0.051(2) 0.0108(18) -0.0018(17) -0.0106(18)
C16 0.059(3) 0.103(3) 0.094(3) 0.055(3) -0.001(2) -0.005(2)
C17 0.056(2) 0.108(3) 0.126(4) 0.065(3) -0.005(2) -0.015(2)
C18 0.053(2) 0.085(3) 0.096(3) 0.041(2) -0.028(2) -0.016(2)
C21 0.059(2) 0.103(3) 0.056(2) 0.021(2) -0.0168(19) -0.016(2)
C5 0.085(3) 0.089(3) 0.082(3) -0.007(2) 0.019(2) 0.012(2)
C20 0.056(2) 0.079(3) 0.085(3) 0.032(2) -0.020(2) -0.015(2)
C12 0.119(4) 0.073(3) 0.097(4) -0.010(3) 0.052(3) -0.014(3)
C27 0.074(3) 0.099(3) 0.117(4) 0.008(3) 0.024(3) -0.011(2)
C1 0.085(3) 0.122(4) 0.073(3) 0.031(3) -0.024(2) -0.002(3)
C9 0.110(4) 0.104(4) 0.063(3) -0.012(2) 0.018(3) -0.031(3)
B1 0.076(3) 0.066(3) 0.074(3) 0.015(2) 0.014(3) 0.004(2)
C11 0.149(5) 0.100(4) 0.088(4) -0.028(3) 0.049(4) -0.038(4)
B2 0.076(5) 0.053(4) 0.112(6) 0.000 -0.039(4) 0.000
C13 0.161(5) 0.081(3) 0.169(6) -0.018(3) 0.083(5) 0.005(3)
C10 0.148(6) 0.163(5) 0.063(3) -0.018(3) -0.019(3) -0.046(4)
C28 0.098(4) 0.062(3) 0.222(7) 0.006(3) 0.026(4) -0.018(2)
C29 0.149(7) 0.057(4) 0.289(11) 0.000 0.028(7) 0.000
C30 0.196(16) 0.066(6) 0.23(2) -0.037(7) 0.021(19) 0.002(9)

loop_
_atom_type_symbol
_atom_type_description
_atom_type_scat_dispersion_real
_atom_type_scat_dispersion_imag
_atom_type_scat_source
C C 0.0033 0.0016 'International Tables Vol C Tables 4.2.6.8 and 6.1.1.4'
H H 0.0000 0.0000 'International Tables Vol C Tables 4.2.6.8 and 6.1.1.4'
B B 0.0013 0.0007 'International Tables Vol C Tables 4.2.6.8 and 6.1.1.4'
Br Br -0.2901 2.4595 'International Tables Vol C Tables 4.2.6.8 and 6.1.1.4'
F F 0.0171 0.0103 'International Tables Vol C Tables 4.2.6.8 and 6.1.1.4'
N N 0.0061 0.0033 'International Tables Vol C Tables 4.2.6.8 and 6.1.1.4'
O O 0.0106 0.0060 'International Tables Vol C Tables 4.2.6.8 and 6.1.1.4'

loop_
_geom_angle_atom_site_label_1
_geom_angle_atom_site_label_2
_geom_angle_atom_site_label_3
_geom_angle
_geom_angle_site_symmetry_1
_geom_angle_site_symmetry_3
_geom_angle_publ_flag
C6 N3 B1 124.3(3) . . ?
C2 N3 C6 108.2(3) . . ?
C2 N3 B1 127.5(3) . . ?
C20 O1 C18 117.3(3) . . ?
C23 N1 B2 126.4(3) . . ?
C20 N1 C23 105.8(3) . . ?
C20 N1 B2 127.7(4) . . ?
C8 N2 B1 124.3(3) . . ?
C12 N2 C8 108.5(4) . . ?
C12 N2 B1 126.6(4) . . ?
N3 C6 C4 108.0(3) . . ?
C7 C6 N3 120.8(3) . . ?
C7 C6 C4 131.0(3) . . ?
C23 C24 C25 119.5(2) . . ?
C23 C24 C25 119.5(2) 2_656 . ?
C23 C24 C23 121.0(5) 2_656 . ?
C6 C7 C8 120.7(3) . . ?
C6 C7 C14 118.9(3) . . ?
C8 C7 C14 120.4(3) . . ?
C6 C4 C5 130.1(3) . . ?
C3 C4 C6 105.5(3) . . ?
C3 C4 C5 124.2(4) . . ?
N2 C8 C9 107.3(4) . . ?
C7 C8 N2 120.5(4) . . ?
C7 C8 C9 132.2(4) . . ?
C26 C25 C24 119.6(3) . . ?
C26 C25 C24 119.6(3) 2_656 . ?
C26 C25 C26 120.8(5) 2_656 . ?
C24 C23 N1 120.6(3) . . ?
C24 C23 C22 130.8(4) . . ?
C22 C23 N1 108.6(3) . . ?
C21 C22 C23 106.8(4) . . ?
C2 C3 C4 109.8(4) . . ?
N3 C2 C3 108.5(3) . . ?
N3 C2 C1 123.0(4) . . ?
C3 C2 C1 128.5(4) . . ?
C25 C26 C27 122.2(4) . . ?
C28 C26 C25 118.9(4) . . ?
C28 C26 C27 118.8(4) . . ?
C15 C19 C18 120.0 . . ?
C14 C15 C19 120.0 . . ?
C15 C14 C7 121.5(2) . . ?
C16 C14 C7 118.5(3) . . ?
C16 C14 C15 120.0 . . ?
C17 C16 C14 120.0 . . ?
C18 C17 C16 120.0 . . ?
O1 C18 C19 122.8(3) . . ?
O1 C18 C17 117.0(2) . . ?
C17 C18 C19 120.0 . . ?
C22 C21 Br1 127.3(3) . . ?
C20 C21 Br1 125.3(3) . . ?
C20 C21 C22 107.4(4) . . ?
O1 C20 C21 130.2(4) . . ?
N1 C20 O1 118.3(4) . . ?
N1 C20 C21 111.4(4) . . ?
N2 C12 C11 108.4(5) . . ?
N2 C12 C13 123.3(6) . . ?
C11 C12 C13 128.3(5) . . ?
C8 C9 C10 128.6(5) . . ?
C11 C9 C8 105.7(5) . . ?
C11 C9 C10 125.7(5) . . ?
F2 B1 N3 110.9(4) . . ?
F2 B1 F3 109.8(4) . . ?
F2 B1 N2 110.1(4) . . ?
F3 B1 N3 109.3(4) . . ?
F3 B1 N2 109.9(4) . . ?
N2 B1 N3 106.8(3) . . ?
C9 C11 C12 110.2(5) . . ?
F1 B2 F1 112.0(6) . 2_656 ?
F1 B2 N1 109.8(2) 2_656 2_656 ?
F1 B2 N1 110.0(2) . 2_656 ?
F1 B2 N1 109.8(2) . . ?
F1 B2 N1 110.0(2) 2_656 . ?
N1 B2 N1 104.9(5) 2_656 . ?
C26 C28 C29 121.1(5) . . ?
C28 C29 C28 119.1(7) 2_656 . ?
C28 C29 C30 119.3(9) 2_656 2_656 ?
C28 C29 C30 119.3(9) . . ?
C28 C29 C30 116.6(9) 2_656 . ?
C28 C29 C30 116.6(9) . 2_656 ?
C30 C29 C30 44.9(11) 2_656 . ?
C30 C30 C29 67.5(6) 2_656 . ?

loop_
_geom_bond_atom_site_label_1
_geom_bond_atom_site_label_2
_geom_bond_distance
_geom_bond_site_symmetry_2
_geom_bond_publ_flag
Br1 C21 1.869(6) . ?
F2 B1 1.373(6) . ?
N3 C6 1.392(5) . ?
N3 C2 1.365(5) . ?
N3 B1 1.547(6) . ?
F3 B1 1.391(7) . ?
F1 B2 1.365(5) . ?
O1 C18 1.376(4) . ?
O1 C20 1.352(6) . ?
N1 C23 1.406(6) . ?
N1 C20 1.345(6) . ?
N1 B2 1.549(6) . ?
N2 C8 1.401(6) . ?
N2 C12 1.350(6) . ?
N2 B1 1.525(7) . ?
C6 C7 1.385(5) . ?
C6 C4 1.426(5) . ?
C24 C25 1.485(8) . ?
C24 C23 1.380(5) . ?
C24 C23 1.380(5) 2_656 ?
C7 C8 1.393(6) . ?
C7 C14 1.479(5) . ?
C4 C3 1.385(5) . ?
C4 C5 1.498(6) . ?
C8 C9 1.441(7) . ?
C25 C26 1.399(5) 2_656 ?
C25 C26 1.399(5) . ?
C23 C22 1.395(6) . ?
C22 C21 1.382(6) . ?
C3 C2 1.378(6) . ?
C2 C1 1.496(6) . ?
C26 C27 1.502(6) . ?
C26 C28 1.366(7) . ?
C19 C15 1.3900 . ?
C19 C18 1.3900 . ?
C15 C14 1.3900 . ?
C14 C16 1.3900 . ?
C16 C17 1.3900 . ?
C17 C18 1.3900 . ?
C21 C20 1.372(6) . ?
C12 C11 1.394(8) . ?
C12 C13 1.481(7) . ?
C9 C11 1.362(7) . ?
C9 C10 1.507(8) . ?
C28 C29 1.394(7) . ?
C29 C30 1.636(14) 2_656 ?
C29 C30 1.636(14) . ?
C30 C30 1.25(3) 2_656 ?

loop_
_platon_squeeze_void_nr
_platon_squeeze_void_average_x
_platon_squeeze_void_average_y
_platon_squeeze_void_average_z
_platon_squeeze_void_volume
_platon_squeeze_void_count_electrons
_platon_squeeze_void_content
1 0.500 0.000 0.500 354 107 ' '
2 0.500 0.000 1.000 355 107 ' '
3 0.000 0.500 0.500 354 107 ' '
4 1.000 0.500 1.000 355 107 ' '
